data_2013744
loop_
_publ_author_name
'Palenzuela Conde, Jes\'us'
'Elsegood, Mark R. J.'
'Ryder, Karl S.'

_publ_section_title
;
 <i>N</i>-Benzyl-2,5-bis(2-thienyl)pyrrole
;
_journal_issue 3
_journal_name_full 'Acta Crystallographica Section C'
_journal_page_first o166
_journal_page_last o168
_journal_paper_doi 10.1107/S0108270103029639
_journal_volume 60
_journal_year 2004
_chemical_formula_iupac 'C19 H15 N S2'
_chemical_formula_moiety 'C19 H15 N S2'
_chemical_formula_sum 'C19 H15 N S2'
_chemical_formula_weight 321.44
_space_group_IT_number 14
_symmetry_cell_setting monoclinic
_symmetry_space_group_name_Hall '-P 2ybc'
_symmetry_space_group_name_H-M 'P 1 21/c 1'
_audit_creation_method 'WinGX routine CIF_UPDATE'
_cell_angle_alpha 90
_cell_angle_beta 95.241(2)
_cell_angle_gamma 90
_cell_formula_units_Z 8
_cell_length_a 16.8050(8)
_cell_length_b 10.0004(5)
_cell_length_c 18.6253(9)
_cell_measurement_reflns_used 9139
_cell_measurement_temperature 150(2)
_cell_measurement_theta_max 28.95
_cell_measurement_theta_min 2.2
_cell_volume 3117.0(3)
_computing_cell_refinement 'SAINT (Bruker, 2001)'
_computing_data_collection 'SMART (Bruker, 2001)'
_computing_data_reduction SAINT
_computing_molecular_graphics SHELXTL
_computing_publication_material 'SHELXTL and local programs'
_computing_structure_refinement SHELXTL
_computing_structure_solution 'SHELXTL (Sheldrick, 2001)'
_diffrn_measured_fraction_theta_full 0.999
_diffrn_measured_fraction_theta_max 0.908
_diffrn_measurement_device_type 'Bruker SMART1000 CCD area-detector'
_diffrn_measurement_method '\w rotation with narrow frames'
_diffrn_radiation_type MoK\a
_diffrn_radiation_wavelength 0.71073
_diffrn_reflns_av_R_equivalents 0.0304
_diffrn_reflns_limit_h_max 22
_diffrn_reflns_limit_h_min -22
_diffrn_reflns_limit_k_max 13
_diffrn_reflns_limit_k_min -13
_diffrn_reflns_limit_l_max 24
_diffrn_reflns_limit_l_min -24
_diffrn_reflns_number 26998
_diffrn_reflns_theta_full 26.00
_diffrn_reflns_theta_max 29.03
_diffrn_reflns_theta_min 2.2
_diffrn_standards_decay_% 0
_diffrn_standards_number 0
_exptl_absorpt_coefficient_mu 0.337
_exptl_absorpt_correction_T_max 0.948
_exptl_absorpt_correction_T_min 0.803
_exptl_absorpt_correction_type multi-scan
_exptl_absorpt_process_details '(SADABS; Sheldrick, 2003)'
_exptl_crystal_colour colourless
_exptl_crystal_density_diffrn 1.37
_exptl_crystal_density_meas ?
_exptl_crystal_density_method 'not measured'
_exptl_crystal_description block
_exptl_crystal_F_000 1344
_exptl_crystal_size_max 0.68
_exptl_crystal_size_mid 0.35
_exptl_crystal_size_min 0.16
_refine_diff_density_max 0.726
_refine_diff_density_min -0.398
_refine_ls_extinction_method none
_refine_ls_goodness_of_fit_ref 1.04
_refine_ls_hydrogen_treatment constr
_refine_ls_matrix_type full
_refine_ls_number_parameters 471
_refine_ls_number_reflns 7546
_refine_ls_number_restraints 382
_refine_ls_restrained_S_all 1.056
_refine_ls_R_factor_gt 0.0464
_refine_ls_shift/su_max 0.001
_refine_ls_structure_factor_coef Fsqd
_refine_ls_weighting_details 'calc w = 1/[\s^2^(Fo^2^)+(0.066P)^2^+1.513P] where P=(Fo^2^+2Fc^2^)/3'
_refine_ls_weighting_scheme calc
_refine_ls_wR_factor_ref 0.1344
_reflns_number_gt 5517
_reflns_number_total 7546
_reflns_threshold_expression I>2\s(I)
_cod_data_source_file bm1552.cif
_cod_data_source_block I
_cod_depositor_comments
;
The following automatic conversions were performed:

'_exptl_crystal_density_meas' value 'not measured' was changed to '?'
- the value is perceived as not measured.

Automatic conversion script
Id: cif_fix_values 3008 2015-01-20 13:52:24Z robertas 
;
_cod_original_sg_symbol_H-M 'P 21/c'
_cod_database_code 2013744
_cod_database_fobs_code 2013744

loop_
_symmetry_equiv_pos_as_xyz
'x, y, z'
'-x, y+1/2, -z+1/2'
'-x, -y, -z'
'x, -y-1/2, z-1/2'

loop_
_atom_site_label
_atom_site_fract_x
_atom_site_fract_y
_atom_site_fract_z
_atom_site_U_iso_or_equiv
_atom_site_adp_type
_atom_site_calc_flag
_atom_site_refinement_flags
_atom_site_occupancy
_atom_site_disorder_assembly
_atom_site_disorder_group
_atom_site_type_symbol
N11 0.02386(8) 0.09395(14) 0.24590(8) 0.0210(3) Uani d . 1 . . N
C12 0.09110(10) 0.13438(17) 0.28883(9) 0.0217(3) Uani d . 1 A . C
C13 0.14025(10) 0.20173(17) 0.24549(10) 0.0235(4) Uani d . 1 . . C
H13 0.1909 0.2398 0.2605 0.028 Uiso calc R 1 . . H
C14 0.10178(10) 0.20372(17) 0.17524(10) 0.0229(4) Uani d . 1 . . C
H14 0.1217 0.2439 0.1343 0.027 Uiso calc R 1 . . H
C15 0.03000(10) 0.13713(17) 0.17609(9) 0.0218(3) Uani d . 1 A . C
C111 0.10612(10) 0.10082(17) 0.36509(9) 0.0235(4) Uani d D 1 . . C
S112 0.19839(3) 0.03555(6) 0.39538(3) 0.03988(15) Uani d D 1 . . S
C113 0.17449(12) 0.0288(2) 0.48280(11) 0.0389(5) Uani d D 1 . . C
H113 0.2096 -0.0021 0.5222 0.047 Uiso calc R 1 . . H
C114 0.09906(12) 0.07297(19) 0.48862(10) 0.0307(4) Uani d D 1 . . C
H114 0.0751 0.076 0.5329 0.037 Uiso calc R 1 . . H
C115 0.05970(11) 0.11428(19) 0.42155(10) 0.0281(4) Uani d D 1 . . C
H115 0.0066 0.1478 0.4163 0.034 Uiso calc R 1 . . H
C121 -0.03013(10) 0.11264(18) 0.11590(9) 0.0275(4) Uani d DU 1 . . C
S122 -0.0669(3) 0.2349(3) 0.0639(2) 0.0385(5) Uani d PDU 0.553(3) A 1 S
C123 -0.1212(8) 0.1289(7) 0.0061(6) 0.047(2) Uani d PDU 0.553(3) A 1 C
H123 -0.1546 0.1571 -0.035 0.056 Uiso calc PR 0.553(3) A 1 H
C124 -0.1103(7) -0.0020(7) 0.0268(5) 0.0461(18) Uani d PDU 0.553(3) A 1 C
H124 -0.1338 -0.0762 0.001 0.055 Uiso calc PR 0.553(3) A 1 H
C125 -0.0588(9) -0.0125(7) 0.0924(7) 0.039(3) Uani d PDU 0.553(3) A 1 C
H125 -0.0459 -0.0942 0.1168 0.046 Uiso calc PR 0.553(3) A 1 H
S127 -0.0611(3) -0.0330(3) 0.0813(2) 0.0352(6) Uani d PDU 0.447(3) A 2 S
C128 -0.1197(7) 0.0356(7) 0.0104(5) 0.0337(19) Uani d PDU 0.447(3) A 2 C
H128 -0.1516 -0.0139 -0.0251 0.04 Uiso calc PR 0.447(3) A 2 H
C129 -0.1139(11) 0.1721(8) 0.0125(8) 0.0339(17) Uani d PDU 0.447(3) A 2 C
H129 -0.1416 0.2297 -0.0218 0.041 Uiso calc PR 0.447(3) A 2 H
C130 -0.0612(12) 0.2186(8) 0.0728(8) 0.031(3) Uani d PDU 0.447(3) A 2 C
H130 -0.0489 0.31 0.0821 0.037 Uiso calc PR 0.447(3) A 2 H
C131 -0.10840(9) 0.12647(17) 0.29444(9) 0.0202(3) Uani d . 1 . . C
C132 -0.17584(10) 0.07502(18) 0.32347(9) 0.0228(3) Uani d . 1 A . C
H132 -0.1811 -0.0188 0.3293 0.027 Uiso calc R 1 . . H
C133 -0.23508(10) 0.15971(19) 0.34376(9) 0.0250(4) Uani d . 1 . . C
H133 -0.2808 0.1237 0.3632 0.03 Uiso calc R 1 A . H
C134 -0.22773(10) 0.29697(19) 0.33581(9) 0.0259(4) Uani d . 1 A . C
H134 -0.2682 0.3551 0.3499 0.031 Uiso calc R 1 . . H
C135 -0.16104(11) 0.34889(18) 0.30721(10) 0.0280(4) Uani d . 1 . . C
H135 -0.1557 0.4428 0.3017 0.034 Uiso calc R 1 A . H
C136 -0.10181(10) 0.26359(18) 0.28661(10) 0.0254(4) Uani d . 1 A . C
H136 -0.0563 0.2999 0.2669 0.03 Uiso calc R 1 . . H
C137 -0.04616(10) 0.02959(17) 0.27145(10) 0.0230(4) Uani d . 1 A . C
H13A -0.0285 -0.0287 0.3129 0.028 Uiso calc R 1 . . H
H13B -0.0712 -0.0282 0.2326 0.028 Uiso calc R 1 . . H
N21 0.48059(8) 0.18857(14) 0.25315(8) 0.0221(3) Uani d . 1 B . N
C22 0.41229(10) 0.14526(17) 0.21273(9) 0.0229(4) Uani d . 1 . . C
C23 0.36516(11) 0.08058(18) 0.25881(10) 0.0260(4) Uani d . 1 B . C
H23 0.3142 0.0418 0.2459 0.031 Uiso calc R 1 . . H
C24 0.40587(10) 0.08227(17) 0.32819(10) 0.0252(4) Uani d . 1 . . C
H24 0.3874 0.0446 0.3705 0.03 Uiso calc R 1 B . H
C25 0.47732(10) 0.14834(17) 0.32396(9) 0.0223(3) Uani d . 1 B . C
C211 0.39496(10) 0.17118(18) 0.13584(10) 0.0255(4) Uani d D 1 B . C
S212 0.29760(3) 0.20458(8) 0.10383(3) 0.05036(18) Uani d D 1 . . S
C213 0.32093(14) 0.2094(3) 0.01638(12) 0.0479(6) Uani d D 1 B . C
H213 0.283 0.2241 -0.0238 0.058 Uiso calc R 1 . . H
C214 0.39938(13) 0.1898(2) 0.01132(11) 0.0366(5) Uani d D 1 . . C
H214 0.4231 0.1904 -0.0331 0.044 Uiso calc R 1 B . H
C215 0.44321(12) 0.1682(2) 0.07945(10) 0.0310(4) Uani d D 1 B . C
H215 0.4993 0.1533 0.0855 0.037 Uiso calc R 1 . . H
C221 0.53882(10) 0.17807(18) 0.38233(9) 0.0254(4) Uani d DU 1 . . C
S222 0.57407(14) 0.05493(15) 0.43932(10) 0.0356(4) Uani d PDU 0.690(3) B 1 S
C223 0.6316(6) 0.1625(6) 0.4943(5) 0.0314(16) Uani d PDU 0.690(3) B 1 C
H223 0.6639 0.1368 0.5366 0.038 Uiso calc PR 0.690(3) B 1 H
C224 0.6241(6) 0.2918(5) 0.4682(4) 0.0342(11) Uani d PDU 0.690(3) B 1 C
H224 0.6522 0.366 0.4899 0.041 Uiso calc PR 0.690(3) B 1 H
C225 0.5694(7) 0.3016(7) 0.4052(5) 0.043(2) Uani d PDU 0.690(3) B 1 C
H225 0.5554 0.3835 0.3815 0.052 Uiso calc PR 0.690(3) B 1 H
S227 0.5713(4) 0.3316(5) 0.4030(3) 0.0368(8) Uani d PDU 0.310(3) B 2 S
C228 0.6261(16) 0.2775(14) 0.4800(10) 0.053(4) Uani d PDU 0.310(3) B 2 C
H228 0.6589 0.3341 0.5113 0.063 Uiso calc PR 0.310(3) B 2 H
C229 0.6169(14) 0.1433(15) 0.4909(10) 0.032(3) Uani d PDU 0.310(3) B 2 C
H229 0.6421 0.095 0.5306 0.038 Uiso calc PR 0.310(3) B 2 H
C230 0.5641(12) 0.0851(10) 0.4345(8) 0.043(3) Uani d PDU 0.310(3) B 2 C
H230 0.5484 -0.0062 0.4331 0.052 Uiso calc PR 0.310(3) B 2 H
C231 0.61085(10) 0.15526(17) 0.20101(9) 0.0208(3) Uani d . 1 B . C
C232 0.67780(10) 0.20711(18) 0.17174(9) 0.0238(4) Uani d . 1 . . C
H232 0.6834 0.3012 0.1674 0.029 Uiso calc R 1 B . H
C233 0.73618(11) 0.1236(2) 0.14898(9) 0.0282(4) Uani d . 1 B . C
H233 0.7815 0.1603 0.1292 0.034 Uiso calc R 1 . . H
C234 0.72820(11) -0.0142(2) 0.15512(10) 0.0296(4) Uani d . 1 . . C
H234 0.7678 -0.072 0.1391 0.036 Uiso calc R 1 B . H
C235 0.66222(11) -0.06670(19) 0.18477(11) 0.0316(4) Uani d . 1 B . C
H235 0.6569 -0.1608 0.1895 0.038 Uiso calc R 1 . . H
C236 0.60383(11) 0.01780(18) 0.20753(10) 0.0271(4) Uani d . 1 . . C
H236 0.5588 -0.019 0.2277 0.032 Uiso calc R 1 B . H
C237 0.54904(10) 0.25211(17) 0.22462(10) 0.0243(4) Uani d . 1 . . C
H13C 0.5751 0.312 0.2621 0.029 Uiso calc R 1 B . H
H13D 0.5297 0.3083 0.1829 0.029 Uiso calc R 1 . . H

loop_
_atom_site_aniso_label
_atom_site_aniso_U_11
_atom_site_aniso_U_22
_atom_site_aniso_U_33
_atom_site_aniso_U_12
_atom_site_aniso_U_13
_atom_site_aniso_U_23
N11 0.0193(7) 0.0212(7) 0.0231(7) -0.0014(5) 0.0048(5) -0.0007(6)
C12 0.0198(8) 0.0186(8) 0.0268(9) 0.0005(6) 0.0025(6) -0.0025(6)
C13 0.0197(8) 0.0210(8) 0.0300(9) -0.0012(6) 0.0033(7) -0.0005(7)
C14 0.0219(8) 0.0202(8) 0.0272(9) -0.0003(6) 0.0058(7) 0.0012(7)
C15 0.0213(8) 0.0209(8) 0.0238(8) 0.0006(6) 0.0049(6) -0.0006(7)
C111 0.0215(8) 0.0223(8) 0.0268(9) -0.0006(6) 0.0020(7) -0.0015(7)
S112 0.0234(2) 0.0683(4) 0.0277(3) 0.0086(2) 0.00081(19) 0.0034(2)
C113 0.0341(11) 0.0565(14) 0.0250(10) -0.0014(10) -0.0029(8) 0.0033(9)
C114 0.0369(11) 0.0320(10) 0.0235(9) -0.0043(8) 0.0048(8) -0.0029(7)
C115 0.0274(9) 0.0274(9) 0.0302(10) 0.0036(7) 0.0070(7) 0.0014(7)
C121 0.0218(8) 0.0371(10) 0.0241(9) -0.0028(7) 0.0048(7) -0.0043(8)
S122 0.0305(11) 0.0537(9) 0.0308(9) 0.0039(7) 0.0000(6) 0.0215(7)
C123 0.030(3) 0.089(7) 0.019(2) -0.008(7) -0.0049(18) -0.007(5)
C124 0.029(3) 0.072(4) 0.036(4) -0.007(4) -0.003(2) -0.012(3)
C125 0.033(3) 0.047(4) 0.035(4) -0.002(3) -0.005(3) -0.010(3)
S127 0.0381(11) 0.0295(8) 0.0381(12) -0.0078(7) 0.0035(9) -0.0109(8)
C128 0.026(3) 0.044(4) 0.030(5) 0.000(4) -0.004(3) -0.014(4)
C129 0.032(5) 0.045(4) 0.024(4) -0.004(4) -0.003(2) -0.004(3)
C130 0.026(4) 0.041(4) 0.023(5) 0.000(4) -0.010(3) 0.005(3)
C131 0.0180(8) 0.0227(8) 0.0199(8) -0.0023(6) 0.0020(6) 0.0002(6)
C132 0.0220(8) 0.0242(8) 0.0221(8) -0.0031(7) 0.0018(6) 0.0045(7)
C133 0.0199(8) 0.0342(10) 0.0211(8) -0.0028(7) 0.0031(6) 0.0036(7)
C134 0.0217(8) 0.0324(10) 0.0236(9) 0.0052(7) 0.0015(7) 0.0000(7)
C135 0.0283(9) 0.0223(9) 0.0336(10) -0.0004(7) 0.0035(7) 0.0009(7)
C136 0.0228(9) 0.0240(9) 0.0301(9) -0.0038(7) 0.0064(7) 0.0013(7)
C137 0.0219(8) 0.0203(8) 0.0274(9) -0.0036(6) 0.0057(7) 0.0005(7)
N21 0.0207(7) 0.0205(7) 0.0257(7) -0.0009(5) 0.0044(6) 0.0000(6)
C22 0.0204(8) 0.0207(8) 0.0278(9) 0.0002(6) 0.0030(7) -0.0029(7)
C23 0.0220(8) 0.0225(9) 0.0342(10) -0.0020(7) 0.0066(7) -0.0018(7)
C24 0.0257(9) 0.0215(8) 0.0296(9) -0.0014(7) 0.0087(7) -0.0003(7)
C25 0.0248(8) 0.0193(8) 0.0234(8) 0.0015(6) 0.0058(7) -0.0007(6)
C211 0.0220(8) 0.0255(9) 0.0289(9) 0.0001(7) 0.0022(7) -0.0016(7)
S212 0.0252(3) 0.0905(5) 0.0347(3) 0.0078(3) -0.0006(2) -0.0032(3)
C213 0.0405(12) 0.0711(17) 0.0303(11) 0.0043(11) -0.0068(9) -0.0002(11)
C214 0.0404(11) 0.0432(12) 0.0266(10) -0.0010(9) 0.0045(8) 0.0025(9)
C215 0.0308(10) 0.0343(10) 0.0279(10) 0.0014(8) 0.0030(8) 0.0021(8)
C221 0.0219(8) 0.0297(9) 0.0253(9) 0.0020(7) 0.0063(7) -0.0004(7)
S222 0.0361(7) 0.0400(6) 0.0313(5) 0.0041(5) 0.0065(4) 0.0098(4)
C223 0.019(4) 0.051(3) 0.023(2) -0.001(2) -0.0015(19) -0.004(2)
C224 0.029(3) 0.043(2) 0.031(3) -0.0046(19) 0.0047(18) -0.0067(17)
C225 0.033(3) 0.050(4) 0.048(3) -0.005(3) 0.005(2) 0.001(3)
S227 0.0339(15) 0.0465(17) 0.0298(14) -0.0148(13) 0.0015(10) -0.0058(11)
C228 0.036(7) 0.094(8) 0.027(6) -0.017(7) -0.006(5) -0.001(5)
C229 0.018(7) 0.056(6) 0.022(5) -0.014(4) 0.005(3) 0.007(4)
C230 0.034(6) 0.059(7) 0.037(6) 0.008(6) 0.002(4) -0.017(5)
C231 0.0194(8) 0.0247(9) 0.0181(8) -0.0029(6) 0.0001(6) -0.0003(6)
C232 0.0213(8) 0.0289(9) 0.0213(8) -0.0038(7) 0.0017(6) 0.0035(7)
C233 0.0218(9) 0.0402(11) 0.0228(9) -0.0030(7) 0.0040(7) 0.0027(8)
C234 0.0242(9) 0.0364(10) 0.0282(9) 0.0051(7) 0.0023(7) -0.0035(8)
C235 0.0294(10) 0.0259(9) 0.0396(11) -0.0008(7) 0.0040(8) -0.0017(8)
C236 0.0228(9) 0.0237(9) 0.0354(10) -0.0041(7) 0.0063(7) 0.0012(7)
C237 0.0238(9) 0.0210(8) 0.0289(9) -0.0034(7) 0.0065(7) 0.0016(7)

loop_
_atom_type_symbol
_atom_type_description
_atom_type_scat_dispersion_real
_atom_type_scat_dispersion_imag
_atom_type_scat_source
C C 0.0033 0.0016 'International Tables Vol C Tables 4.2.6.8 and 6.1.1.4'
H H 0.0 0.0 'International Tables Vol C Tables 4.2.6.8 and 6.1.1.4'
N N 0.0061 0.0033 'International Tables Vol C Tables 4.2.6.8 and 6.1.1.4'
S S 0.1246 0.1234 'International Tables Vol C Tables 4.2.6.8 and 6.1.1.4'

loop_
_geom_angle_atom_site_label_1
_geom_angle_atom_site_label_2
_geom_angle_atom_site_label_3
_geom_angle
_geom_angle_publ_flag
C12 N11 C137 125.52(15) no
C15 N11 C137 125.19(14) no
C12 N11 C15 108.96(14) no
C25 N21 C237 125.15(14) no
C22 N21 C25 108.92(14) no
C22 N21 C237 125.57(15) no
N11 C12 C13 107.76(15) no
C13 C12 C111 128.42(16) no
N11 C12 C111 123.71(15) no
C12 C13 C14 107.58(15) no
C13 C14 C15 108.11(16) no
N11 C15 C14 107.58(15) no
N11 C15 C121 124.32(15) no
C14 C15 C121 128.10(16) no
S112 C111 C115 110.04(13) no
S112 C111 C12 118.35(13) no
C12 C111 C115 131.59(16) no
C111 S112 C113 92.51(9) no
C114 C113 H113 124.28 no
S112 C113 H113 124.31 no
C113 C114 H114 123.56 no
C115 C114 H114 123.61 no
C111 C115 H115 123.39 no
C114 C115 H115 123.42 no
C14 C13 H13 126.25 no
C12 C13 H13 126.17 no
S112 C113 C114 111.41(15) no
C15 C14 H14 125.90 no
C113 C114 C115 112.83(17) no
C13 C14 H14 125.99 no
C111 C115 C114 113.19(17) no
C15 C121 C130 120.6(6) no
S127 C121 C130 110.8(6) no
S122 C121 C125 112.4(5) no
S127 C121 C15 128.09(19) no
C15 C121 C125 125.9(5) no
S122 C121 C15 121.60(19) no
S122 C123 C124 111.3(8) no
S122 C123 H123 124.35 no
C124 C123 H123 124.31 no
C123 C124 C125 111.3(8) no
C123 C124 H124 124.35 no
C125 C124 H124 124.32 no
C121 C125 C124 111.4(7) no
S127 C128 C129 110.0(9) no
C121 S127 C128 94.9(3) no
C128 C129 C130 112.4(11) no
C121 C130 C129 111.9(7) no
C136 C131 C137 122.64(15) no
C132 C131 C136 118.74(15) no
C132 C131 C137 118.61(15) no
C131 C132 C133 120.58(16) no
C132 C133 C134 120.16(16) no
C133 C134 C135 119.67(16) no
C134 C135 C136 120.04(17) no
C131 C136 C135 120.81(16) no
N11 C137 C131 114.09(14) no
C121 S122 C123 93.4(3) no
C124 C125 H125 124.30 no
C121 C125 H125 124.29 no
C129 C128 H128 124.96 no
S127 C128 H128 125.03 no
C130 C129 H129 123.82 no
C128 C129 H129 123.80 no
C129 C130 H130 124.08 no
C121 C130 H130 124.05 no
C133 C132 H132 119.74 no
C131 C132 H132 119.68 no
C132 C133 H133 119.91 no
C134 C133 H133 119.93 no
C135 C134 H134 120.12 no
C133 C134 H134 120.21 no
C136 C135 H135 119.96 no
C134 C135 H135 120.00 no
C131 C136 H136 119.61 no
C135 C136 H136 119.58 no
H13A C137 H13B 107.65 no
C131 C137 H13A 108.73 no
N11 C137 H13A 108.70 no
N11 C137 H13B 108.72 no
C131 C137 H13B 108.76 no
C23 C22 C211 128.26(16) no
N21 C22 C23 107.63(15) no
N21 C22 C211 124.06(15) no
C22 C23 C24 107.88(16) no
C24 C23 H23 126.07 no
C22 C23 H23 126.05 no
C23 C24 H24 126.07 no
C25 C24 H24 126.09 no
C23 C24 C25 107.84(16) no
N21 C25 C221 124.25(15) no
C24 C25 C221 128.00(16) no
N21 C25 C24 107.71(15) no
C211 S212 C213 92.41(10) no
C221 S222 C223 93.7(3) no
C221 S227 C228 92.4(6) no
S212 C211 C215 110.20(14) no
C22 C211 C215 131.52(16) no
S212 C211 C22 118.21(13) no
S212 C213 C214 111.97(17) no
C213 C214 C215 112.97(19) no
C211 C215 C214 112.43(18) no
S227 C221 C230 112.6(6) no
C25 C221 C225 128.7(4) no
C25 C221 C230 122.5(6) no
S222 C221 C225 110.8(4) no
S222 C221 C25 120.05(15) no
S227 C221 C25 123.7(2) no
S222 C223 C224 110.3(7) no
C223 C224 C225 112.6(7) no
C221 C225 C224 112.6(6) no
S227 C228 C229 111.9(15) no
C228 C229 C230 111.1(16) no
C221 C230 C229 111.8(10) no
C232 C231 C236 118.77(16) no
C236 C231 C237 122.87(15) no
C232 C231 C237 118.36(15) no
C231 C232 C233 121.01(17) no
C232 C233 C234 119.77(17) no
C233 C234 C235 119.66(17) no
C234 C235 C236 120.25(18) no
C231 C236 C235 120.54(17) no
N21 C237 C231 114.36(14) no
S212 C213 H213 124.01 no
C214 C213 H213 124.02 no
C213 C214 H214 123.49 no
C215 C214 H214 123.54 no
C211 C215 H215 123.81 no
C214 C215 H215 123.76 no
S222 C223 H223 124.87 no
C224 C223 H223 124.82 no
C223 C224 H224 123.71 no
C225 C224 H224 123.67 no
C221 C225 H225 123.72 no
C224 C225 H225 123.73 no
S227 C228 H228 124.06 no
C229 C228 H228 124.03 no
C228 C229 H229 124.47 no
C230 C229 H229 124.44 no
C221 C230 H230 124.05 no
C229 C230 H230 124.16 no
C233 C232 H232 119.55 no
C231 C232 H232 119.44 no
C232 C233 H233 120.11 no
C234 C233 H233 120.12 no
C235 C234 H234 120.23 no
C233 C234 H234 120.11 no
C236 C235 H235 119.92 no
C234 C235 H235 119.83 no
C231 C236 H236 119.77 no
C235 C236 H236 119.70 no
H13C C237 H13D 107.60 no
N21 C237 H13C 108.64 no
N21 C237 H13D 108.70 no
C231 C237 H13C 108.68 no
C231 C237 H13D 108.66 no

loop_
_geom_bond_atom_site_label_1
_geom_bond_atom_site_label_2
_geom_bond_site_symmetry_1
_geom_bond_site_symmetry_2
_geom_bond_distance
_geom_bond_publ_flag
N11 C12 . . 1.384(2) no
N11 C15 . . 1.383(2) no
N11 C137 . . 1.459(2) no
C12 C13 . . 1.382(2) no
C12 C111 . . 1.459(2) no
C13 C14 . . 1.406(3) no
C14 C15 . . 1.379(2) no
C15 C121 . . 1.460(2) no
C111 C115 . . 1.372(3) no
C13 H13 . . 0.95 no
C113 C114 . . 1.356(3) no
C14 H14 . . 0.95 no
S112 C111 . . 1.7288(18) no
S112 C113 . . 1.714(2) no
C114 C115 . . 1.421(3) no
C113 H113 . . 0.95 no
C114 H114 . . 0.95 no
C115 H115 . . 0.95 no
C121 C130 . . 1.401(12) no
C121 C125 . . 1.397(9) no
C123 C124 . . 1.372(10) no
C124 C125 . . 1.435(17) no
C128 C129 . . 1.369(11) no
C129 C130 . . 1.44(2) no
C131 C132 . . 1.398(2) no
C131 C136 . . 1.385(2) no
C131 C137 . . 1.516(2) no
C132 C133 . . 1.386(2) no
C133 C134 . . 1.387(3) no
C134 C135 . . 1.385(3) no
C135 C136 . . 1.391(3) no
S122 C121 . . 1.645(4) no
S122 C123 . . 1.713(11) no
S127 C121 . . 1.657(4) no
S127 C128 . . 1.717(10) no
C123 H123 . . 0.95 no
C124 H124 . . 0.95 no
C125 H125 . . 0.95 no
C128 H128 . . 0.95 no
C129 H129 . . 0.95 no
C130 H130 . . 0.95 no
C132 H132 . . 0.95 no
C133 H133 . . 0.95 no
C134 H134 . . 0.95 no
C135 H135 . . 0.95 no
C136 H136 . . 0.95 no
C137 H13B . . 0.99 no
C137 H13A . . 0.99 no
S212 C211 . . 1.7221(18) no
S212 C213 . . 1.710(2) no
S222 C223 . . 1.720(9) no
S222 C221 . . 1.697(2) no
S227 C221 . . 1.663(6) no
S227 C228 . . 1.72(2) no
C211 C215 . . 1.385(3) no
C213 C214 . . 1.345(3) no
C214 C215 . . 1.424(3) no
C213 H213 . . 0.95 no
C214 H214 . . 0.95 no
C215 H215 . . 0.95 no
C221 C230 . . 1.383(13) no
C221 C225 . . 1.390(8) no
C223 C224 . . 1.383(8) no
C224 C225 . . 1.426(13) no
C228 C229 . . 1.37(2) no
C229 C230 . . 1.44(3) no
C231 C237 . . 1.515(2) no
C231 C232 . . 1.394(2) no
C231 C236 . . 1.386(2) no
C232 C233 . . 1.384(3) no
C233 C234 . . 1.390(3) no
C234 C235 . . 1.386(3) no
C235 C236 . . 1.390(3) no
C223 H223 . . 0.95 no
C224 H224 . . 0.95 no
C225 H225 . . 0.95 no
C228 H228 . . 0.95 no
C229 H229 . . 0.95 no
C230 H230 . . 0.95 no
C232 H232 . . 0.95 no
C233 H233 . . 0.95 no
C234 H234 . . 0.95 no
C235 H235 . . 0.95 no
C236 H236 . . 0.95 no
C237 H13C . . 0.99 no
C237 H13D . . 0.99 no

loop_
_geom_torsion_atom_site_label_1
_geom_torsion_atom_site_label_2
_geom_torsion_atom_site_label_3
_geom_torsion_atom_site_label_4
_geom_torsion
_geom_torsion_publ_flag
C15 N11 C137 C131 -85.7(2) no
C137 N11 C12 C13 -174.48(15) no
C12 N11 C15 C121 180.00(16) no
C12 N11 C15 C14 0.58(19) no
C15 N11 C12 C111 -177.22(16) no
C137 N11 C12 C111 9.1(3) no
C137 N11 C15 C121 -6.3(3) no
C15 N11 C12 C13 -0.83(19) no
C137 N11 C15 C14 174.26(15) no
C12 N11 C137 C131 87.0(2) no
N11 C12 C111 C115 -51.4(3) no
C111 C12 C13 C14 176.91(17) no
N11 C12 C111 S112 130.50(15) no
C13 C12 C111 S112 -45.1(2) no
C13 C12 C111 C115 133.0(2) no
N11 C12 C13 C14 0.74(19) no
C12 C13 C14 C15 -0.4(2) no
C13 C14 C15 C121 -179.50(17) no
C13 C14 C15 N11 -0.12(19) no
N11 C15 C121 C125 -56.6(8) no
C14 C15 C121 C125 122.7(7) no
C14 C15 C121 S122 -52.6(3) no
N11 C15 C121 S122 128.1(2) no
C12 C111 C115 H115 2.28 no
S112 C111 C115 H115 -179.50 no
C111 S112 C113 H113 -179.42 no
H113 C113 C114 C115 179.57 no
H113 C113 C114 H114 -0.39 no
S112 C113 C114 H114 179.52 no
C113 C114 C115 H115 179.98 no
H114 C114 C115 H115 -0.04 no
H114 C114 C115 C111 180.00 no
C15 C121 C125 H125 7.06 no
S122 C121 C125 H125 -177.26 no
C121 S122 C123 H123 179.45 no
H123 C123 C124 C125 -177.88 no
H123 C123 C124 H124 2.16 no
S122 C123 C124 H124 -177.87 no
H124 C124 C125 C121 176.94 no
H124 C124 C125 H125 -3.15 no
C123 C124 C125 H125 176.89 no
C136 C131 C137 H13B -116.90 no
C132 C131 C137 H13B 61.88 no
C137 C131 C136 H136 -1.15 no
C137 C131 C132 H132 1.36 no
C132 C131 C137 H13A -55.08 no
C136 C131 C132 H132 -179.81 no
C136 C131 C137 H13A 126.14 no
C132 C131 C136 H136 -179.93 no
H132 C132 C133 C134 179.65 no
H132 C132 C133 H133 -0.28 no
C131 C132 C133 H133 179.67 no
H133 C133 C134 H134 0.21 no
C132 C133 C134 H134 -179.73 no
H133 C133 C134 C135 -179.79 no
C133 C134 C135 H135 -179.94 no
H134 C134 C135 C136 179.98 no
H134 C134 C135 H135 0.06 no
C134 C135 C136 H136 179.82 no
H135 C135 C136 H136 -0.25 no
H135 C135 C136 C131 179.79 no
C25 N21 C237 C231 85.5(2) no
C22 N21 C25 C24 -1.36(19) no
C25 N21 C22 C211 179.21(16) no
C25 N21 C22 C23 1.49(19) no
C22 N21 C25 C221 -179.08(16) no
C22 N21 C237 C231 -86.8(2) no
C237 N21 C25 C24 -174.73(15) no
C237 N21 C22 C211 -7.5(3) no
C237 N21 C22 C23 174.83(15) no
C237 N21 C25 C221 7.5(3) no
N21 C22 C211 S212 -142.31(15) no
C211 C22 C23 C24 -178.64(17) no
C23 C22 C211 C215 -141.5(2) no
C23 C22 C211 S212 34.9(3) no
N21 C22 C23 C24 -1.1(2) no
N21 C22 C211 C215 41.3(3) no
C22 C23 C24 C25 0.2(2) no
C23 C24 C25 N21 0.69(19) no
C23 C24 C25 C221 178.31(17) no
N21 C25 C221 C225 55.6(6) no
N21 C25 C221 S222 -132.44(17) no
C24 C25 C221 S222 50.3(3) no
C24 C25 C221 C225 -121.7(6) no
S212 C211 C215 C214 -1.5(2) no
C22 C211 C215 C214 175.10(19) no
C213 S212 C211 C22 -175.46(17) no
C211 S212 C213 C214 -1.4(2) no
C213 S212 C211 C215 1.66(17) no
C223 S222 C221 C225 -0.9(6) no
C221 S222 C223 C224 -0.7(7) no
C223 S222 C221 C25 -174.2(4) no
S212 C213 C214 C215 0.8(3) no
C213 C214 C215 C211 0.5(3) no
S222 C221 C225 C224 2.3(9) no
C25 C221 C225 C224 174.8(5) no
S222 C223 C224 C225 2.1(11) no
C223 C224 C225 C221 -2.8(12) no
C236 C231 C237 N21 -1.4(2) no
C232 C231 C236 C235 -0.5(3) no
C236 C231 C232 C233 0.5(3) no
C232 C231 C237 N21 178.85(15) no
C237 C231 C236 C235 179.79(17) no
C237 C231 C232 C233 -179.79(16) no
C231 C232 C233 C234 0.1(3) no
C232 C233 C234 C235 -0.7(3) no
C233 C234 C235 C236 0.7(3) no
C234 C235 C236 C231 -0.1(3) no
